data_4317036
loop_
_publ_author_name
'Jiong-Peng Zhao'
'Bo-Wen Hu'
'Francesc Lloret'
'Jun Tao'
'Qian Yang'
'Xiao-Feng Zhang'
'Xian-He Bu'

_publ_section_title
;
 Magnetic Behavior Control in Niccolite Structural Metal Formate
 Frameworks [NH2(CH3)2][FeIIIMII(HCOO)6] (M = Fe, Mn, and Co) by Varying
 the Divalent Metal Ions
;
_journal_name_full 'Inorganic Chemistry'
_journal_page_first 10390
_journal_page_last 10399
_journal_paper_doi 10.1021/ic1014863
_journal_volume 49
_journal_year 2010
_chemical_formula_sum 'C8 H14 Co Fe N O12'
_chemical_formula_weight 430.98
_chemical_name_systematic
; 
 ? 
;
_space_group_IT_number 163
_symmetry_cell_setting trigonal
_symmetry_space_group_name_Hall '-P 3 2c'
_symmetry_space_group_name_H-M 'P -3 1 c'
_atom_sites_solution_hydrogens geom
_atom_sites_solution_primary direct
_atom_sites_solution_secondary difmap
_audit_creation_method SHELXL-97
_cell_angle_alpha 90.00
_cell_angle_beta 90.00
_cell_angle_gamma 120.00
_cell_formula_units_Z 2
_cell_length_a 8.2486(12)
_cell_length_b 8.2486(12)
_cell_length_c 13.790(3)
_cell_measurement_reflns_used 7709
_cell_measurement_temperature 293(2)
_cell_measurement_theta_max 27.4
_cell_measurement_theta_min 3.2
_cell_volume 812.6(2)
_computing_cell_refinement 'Bruker XSCANS'
_computing_data_collection 'Bruker XSCANS'
_computing_data_reduction 'Bruker SHELXTL'
_computing_molecular_graphics 'Bruker SHELXTL'
_computing_publication_material 'Bruker SHELXTL'
_computing_structure_refinement 'SHELXL-97 (Sheldrick, 1997)'
_computing_structure_solution 'SHELXS-97 (Sheldrick, 1990)'
_diffrn_ambient_temperature 293(2)
_diffrn_measured_fraction_theta_full 0.997
_diffrn_measured_fraction_theta_max 0.997
_diffrn_measurement_device_type 'Bruker P4'
_diffrn_measurement_method '\w scans'
_diffrn_radiation_monochromator graphite
_diffrn_radiation_source 'fine-focus sealed tube'
_diffrn_radiation_type MoK\a
_diffrn_radiation_wavelength 0.71073
_diffrn_reflns_av_R_equivalents 0.0335
_diffrn_reflns_av_sigmaI/netI 0.0123
_diffrn_reflns_limit_h_max 10
_diffrn_reflns_limit_h_min -10
_diffrn_reflns_limit_k_max 10
_diffrn_reflns_limit_k_min -10
_diffrn_reflns_limit_l_max 17
_diffrn_reflns_limit_l_min -17
_diffrn_reflns_number 8184
_diffrn_reflns_theta_full 27.43
_diffrn_reflns_theta_max 27.43
_diffrn_reflns_theta_min 3.21
_diffrn_standards_decay_% 0
_diffrn_standards_interval_count 0
_diffrn_standards_interval_time 0
_diffrn_standards_number 0
_exptl_absorpt_coefficient_mu 1.972
_exptl_absorpt_correction_type none
_exptl_crystal_colour red
_exptl_crystal_density_diffrn 1.761
_exptl_crystal_density_method 'not measured'
_exptl_crystal_description block
_exptl_crystal_F_000 436
_exptl_crystal_size_max 0.5
_exptl_crystal_size_mid 0.5
_exptl_crystal_size_min 0.5
_refine_diff_density_max 0.278
_refine_diff_density_min -0.580
_refine_diff_density_rms 0.074
_refine_ls_extinction_method none
_refine_ls_goodness_of_fit_ref 1.259
_refine_ls_hydrogen_treatment mixed
_refine_ls_matrix_type full
_refine_ls_number_parameters 52
_refine_ls_number_reflns 631
_refine_ls_number_restraints 0
_refine_ls_restrained_S_all 1.259
_refine_ls_R_factor_all 0.0324
_refine_ls_R_factor_gt 0.0296
_refine_ls_shift/su_max 0.000
_refine_ls_shift/su_mean 0.000
_refine_ls_structure_factor_coef Fsqd
_refine_ls_weighting_details 'calc w=1/[\s^2^(Fo^2^)+(0.0263P)^2^+0.6942P] where P=(Fo^2^+2Fc^2^)/3'
_refine_ls_weighting_scheme calc
_refine_ls_wR_factor_gt 0.0651
_refine_ls_wR_factor_ref 0.0664
_reflns_number_gt 593
_reflns_number_total 631
_reflns_threshold_expression >2sigma(I)
_cod_data_source_file ic1014863_si_002_4.cif
_cod_data_source_block 3
_cod_depositor_comments
;
The following automatic conversions were performed:

'_symmetry_cell_setting' value 'Trigonal' changed to 'trigonal'
according to the built-in table from CIF Core dictionary named
'cif_core.dic' version 2.4.1 from 2010-06-29.

Automatic conversion script
Id: cif_fix_values 1646 2011-03-28 12:23:43Z adriana 
;
_cod_database_code 4317036

loop_
_symmetry_equiv_pos_as_xyz
'x, y, z'
'-y, x-y, z'
'-x+y, -x, z'
'-y, -x, -z+1/2'
'-x+y, y, -z+1/2'
'x, x-y, -z+1/2'
'-x, -y, -z'
'y, -x+y, -z'
'x-y, x, -z'
'y, x, z-1/2'
'x-y, -y, z-1/2'
'-x, -x+y, z-1/2'

loop_
_atom_site_label
_atom_site_type_symbol
_atom_site_fract_x
_atom_site_fract_y
_atom_site_fract_z
_atom_site_U_iso_or_equiv
_atom_site_adp_type
_atom_site_occupancy
_atom_site_symmetry_multiplicity
_atom_site_calc_flag
_atom_site_refinement_flags
_atom_site_disorder_assembly
_atom_site_disorder_group
Co1 Co 0.3333 0.6667 0.2500 0.01530(18) Uani 1 6 d S . .
Fe2 Fe 0.0000 1.0000 0.0000 0.01184(18) Uani 1 6 d S . .
O1 O 0.1178(2) 0.6588(2) 0.16774(12) 0.0309(4) Uani 1 1 d . . .
O2 O -0.0100(2) 0.7929(2) 0.08269(11) 0.0257(3) Uani 1 1 d . . .
C1 C 0.1268(3) 0.7897(3) 0.11996(16) 0.0264(5) Uani 1 1 d . . .
C2 C 0.3333 0.6667 0.844(2) 0.214(12) Uani 1 3 d S . .
N1 N 0.2816(14) 0.563(3) 0.7500 0.20(3) Uani 0.33 2 d SP . .
H1 H 0.244(6) 0.893(6) 0.109(3) 0.071(11) Uiso 1 1 d . . .
H3 H 0.25(2) 0.53(2) 0.708(9) 0.04(4) Uiso 0.33 1 d P . .
H2 H 0.25(3) 0.71(3) 0.892(10) 0.44(9) Uiso 1 1 d . . .

loop_
_atom_site_aniso_label
_atom_site_aniso_U_11
_atom_site_aniso_U_22
_atom_site_aniso_U_33
_atom_site_aniso_U_23
_atom_site_aniso_U_13
_atom_site_aniso_U_12
Co1 0.0136(2) 0.0136(2) 0.0186(3) 0.000 0.000 0.00681(11)
Fe2 0.0109(2) 0.0109(2) 0.0138(3) 0.000 0.000 0.00543(11)
O1 0.0278(9) 0.0252(8) 0.0395(9) 0.0100(7) -0.0075(7) 0.0129(7)
O2 0.0216(8) 0.0233(8) 0.0329(8) 0.0084(7) -0.0029(7) 0.0118(7)
C1 0.0212(11) 0.0236(11) 0.0336(11) 0.0073(9) -0.0018(9) 0.0105(9)
C2 0.059(4) 0.059(4) 0.53(4) 0.000 0.000 0.0295(18)
N1 0.046(10) 0.015(9) 0.52(9) 0.000 0.10(3) 0.008(4)

loop_
_atom_type_symbol
_atom_type_description
_atom_type_scat_dispersion_real
_atom_type_scat_dispersion_imag
_atom_type_scat_source
C C 0.0033 0.0016 'International Tables Vol C Tables 4.2.6.8 and 6.1.1.4'
H H 0.0000 0.0000 'International Tables Vol C Tables 4.2.6.8 and 6.1.1.4'
N N 0.0061 0.0033 'International Tables Vol C Tables 4.2.6.8 and 6.1.1.4'
O O 0.0106 0.0060 'International Tables Vol C Tables 4.2.6.8 and 6.1.1.4'
Fe Fe 0.3463 0.8444 'International Tables Vol C Tables 4.2.6.8 and 6.1.1.4'
Co Co 0.3494 0.9721 'International Tables Vol C Tables 4.2.6.8 and 6.1.1.4'

loop_
_geom_angle_atom_site_label_1
_geom_angle_atom_site_label_2
_geom_angle_atom_site_label_3
_geom_angle
_geom_angle_site_symmetry_1
_geom_angle_site_symmetry_3
_geom_angle_publ_flag
O1 Co1 O1 89.13(10) 4_665 . ?
O1 Co1 O1 84.65(9) 4_665 3_565 ?
O1 Co1 O1 93.15(7) . 3_565 ?
O1 Co1 O1 93.15(7) 4_665 6_565 ?
O1 Co1 O1 84.65(9) . 6_565 ?
O1 Co1 O1 176.92(9) 3_565 6_565 ?
O1 Co1 O1 176.92(9) 4_665 2_665 ?
O1 Co1 O1 93.15(7) . 2_665 ?
O1 Co1 O1 93.15(7) 3_565 2_665 ?
O1 Co1 O1 89.13(10) 6_565 2_665 ?
O1 Co1 O1 93.15(7) 4_665 5 ?
O1 Co1 O1 176.92(9) . 5 ?
O1 Co1 O1 89.13(10) 3_565 5 ?
O1 Co1 O1 93.15(7) 6_565 5 ?
O1 Co1 O1 84.65(9) 2_665 5 ?
O2 Fe2 O2 180.00(7) 8_455 2_675 ?
O2 Fe2 O2 88.72(7) 8_455 3_465 ?
O2 Fe2 O2 91.28(7) 2_675 3_465 ?
O2 Fe2 O2 91.28(7) 8_455 7_575 ?
O2 Fe2 O2 88.72(7) 2_675 7_575 ?
O2 Fe2 O2 88.72(7) 3_465 7_575 ?
O2 Fe2 O2 91.28(7) 8_455 9_665 ?
O2 Fe2 O2 88.72(7) 2_675 9_665 ?
O2 Fe2 O2 180.0 3_465 9_665 ?
O2 Fe2 O2 91.28(7) 7_575 9_665 ?
O2 Fe2 O2 88.72(7) 8_455 . ?
O2 Fe2 O2 91.28(7) 2_675 . ?
O2 Fe2 O2 91.28(7) 3_465 . ?
O2 Fe2 O2 180.00(9) 7_575 . ?
O2 Fe2 O2 88.72(7) 9_665 . ?
C1 O1 Co1 125.90(15) . . ?
C1 O2 Fe2 126.39(14) . . ?
O1 C1 O2 125.2(2) . . ?
N1 C2 N1 50.7(16) 3_565 . ?
N1 C2 N1 50.7(16) 3_565 2_665 ?
N1 C2 N1 50.7(16) . 2_665 ?
N1 N1 N1 60.0 2_665 3_565 ?
N1 N1 C2 64.7(8) 2_665 . ?
N1 N1 C2 64.7(8) 3_565 . ?
N1 N1 C2 64.7(8) 2_665 4_666 ?
N1 N1 C2 64.7(8) 3_565 4_666 ?
C2 N1 C2 120.7(19) . 4_666 ?

loop_
_geom_bond_atom_site_label_1
_geom_bond_atom_site_label_2
_geom_bond_distance
_geom_bond_site_symmetry_2
_geom_bond_publ_flag
Co1 O1 2.0825(15) 4_665 ?
Co1 O1 2.0825(15) . ?
Co1 O1 2.0825(15) 3_565 ?
Co1 O1 2.0825(15) 6_565 ?
Co1 O1 2.0825(15) 2_665 ?
Co1 O1 2.0825(15) 5 ?
Fe2 O2 2.0208(15) 8_455 ?
Fe2 O2 2.0208(15) 2_675 ?
Fe2 O2 2.0208(15) 3_465 ?
Fe2 O2 2.0208(15) 7_575 ?
Fe2 O2 2.0208(15) 9_665 ?
Fe2 O2 2.0208(15) . ?
O1 C1 1.235(3) . ?
O2 C1 1.252(3) . ?
C2 N1 1.50(3) 3_565 ?
C2 N1 1.50(3) . ?
C2 N1 1.50(3) 2_665 ?
N1 N1 1.28(3) 2_665 ?
N1 N1 1.28(3) 3_565 ?
N1 C2 1.50(3) 4_666 ?
